data_8106303
loop_
_publ_author_name
'Wang, Ning'
'Liu, Yu-Hang'
'Gao, Ming-Lei'
'Zhao, Ye'
'Wen, Ping'

_publ_section_title
;
 Crystal structure of ethyl
 2-amino-4-(2-methoxyphenyl)-5-oxo-4H,5H-pyrano[3,2-c]chromene-3-carboxylate,
 C22H19NO6
;
_journal_issue 5
_journal_name_full 'Zeitschrift f\"ur Kristallographie - New Crystal Structures'
_journal_page_first 807
_journal_page_last 808
_journal_paper_doi 10.1515/ncrs-2018-0019
_journal_volume 233
_journal_year 2018
_chemical_formula_sum 'C22 H19 N O6'
_chemical_formula_weight 393.38
_space_group_IT_number 14
_space_group_name_Hall '-P 2yn'
_space_group_name_H-M_alt 'P 1 21/n 1'
_symmetry_cell_setting monoclinic
_symmetry_space_group_name_H-M 'P 1 21/n 1'
_atom_sites_solution_hydrogens geom
_atom_sites_solution_primary direct
_atom_sites_solution_secondary difmap
_cell_angle_alpha 90.00
_cell_angle_beta 91.361(5)
_cell_angle_gamma 90.00
_cell_formula_units_Z 4
_cell_length_a 9.055(3)
_cell_length_b 17.601(6)
_cell_length_c 11.817(4)
_cell_measurement_reflns_used 3788
_cell_measurement_temperature 296(2)
_cell_measurement_theta_max 28.03
_cell_measurement_theta_min 2.53
_cell_volume 1882.8(11)
_computing_cell_refinement 'Bruker SAINT'
_computing_data_collection 'Bruker APEX2'
_computing_data_reduction 'Bruker SAINT'
_computing_molecular_graphics 'Olex2 (Dolomanov et al., 2009)'
_computing_publication_material 'Olex2 (Dolomanov et al., 2009)'
_computing_structure_refinement 'ShelXL (Sheldrick, 2015)'
_computing_structure_solution 'ShelXL (Sheldrick, 2015)'
_diffrn_ambient_temperature 296(2)
_diffrn_measured_fraction_theta_full 0.999
_diffrn_measured_fraction_theta_max 0.999
_diffrn_measurement_device_type 'Bruker APEX-II CCD'
_diffrn_measurement_method '\f and \w scans'
_diffrn_radiation_monochromator graphite
_diffrn_radiation_source 'fine-focus sealed tube'
_diffrn_radiation_type MoK\a
_diffrn_radiation_wavelength 0.71073
_diffrn_reflns_av_R_equivalents 0.0292
_diffrn_reflns_av_sigmaI/netI 0.0301
_diffrn_reflns_limit_h_max 10
_diffrn_reflns_limit_h_min -10
_diffrn_reflns_limit_k_max 20
_diffrn_reflns_limit_k_min -17
_diffrn_reflns_limit_l_max 14
_diffrn_reflns_limit_l_min -10
_diffrn_reflns_number 9235
_diffrn_reflns_theta_full 25.00
_diffrn_reflns_theta_max 25.00
_diffrn_reflns_theta_min 2.31
_exptl_absorpt_coefficient_mu 0.102
_exptl_absorpt_correction_T_max 0.9829
_exptl_absorpt_correction_T_min 0.9740
_exptl_absorpt_correction_type multi-scan
_exptl_absorpt_process_details SADABS
_exptl_crystal_colour colorless
_exptl_crystal_density_diffrn 1.388
_exptl_crystal_density_method 'not measured'
_exptl_crystal_description block
_exptl_crystal_F_000 824
_exptl_crystal_size_max 0.26
_exptl_crystal_size_mid 0.21
_exptl_crystal_size_min 0.17
_refine_diff_density_max 0.205
_refine_diff_density_min -0.134
_refine_diff_density_rms 0.036
_refine_ls_extinction_coef 0.0207(17)
_refine_ls_extinction_expression Fc^*^=kFc[1+0.001xFc^2^\l^3^/sin(2\q)]^-1/4^
_refine_ls_extinction_method SHELXL
_refine_ls_goodness_of_fit_ref 1.057
_refine_ls_hydrogen_treatment constr
_refine_ls_matrix_type full
_refine_ls_number_parameters 263
_refine_ls_number_reflns 3309
_refine_ls_number_restraints 0
_refine_ls_restrained_S_all 1.057
_refine_ls_R_factor_all 0.0503
_refine_ls_R_factor_gt 0.0368
_refine_ls_shift/su_max 0.001
_refine_ls_shift/su_mean 0.000
_refine_ls_structure_factor_coef Fsqd
_refine_ls_weighting_details 'calc w=1/[\s^2^(Fo^2^)+(0.0518P)^2^+0.3170P] where P=(Fo^2^+2Fc^2^)/3'
_refine_ls_weighting_scheme calc
_refine_ls_wR_factor_gt 0.0969
_refine_ls_wR_factor_ref 0.1038
_reflns_number_gt 2602
_reflns_number_total 3309
_reflns_threshold_expression >2sigma(I)
_cod_data_source_file suppl_ncrs-2018-0019_suppl.cif
_cod_data_source_block a
_cod_original_sg_symbol_H-M 'P2(1)/n  '
_cod_database_code 8106303
_publcif_funding_html
;
;

loop_
_symmetry_equiv_pos_as_xyz
'x, y, z'
'-x+1/2, y+1/2, -z+1/2'
'-x, -y, -z'
'x-1/2, -y-1/2, z-1/2'

loop_
_atom_site_label
_atom_site_type_symbol
_atom_site_fract_x
_atom_site_fract_y
_atom_site_fract_z
_atom_site_U_iso_or_equiv
_atom_site_adp_type
_atom_site_occupancy
_atom_site_symmetry_multiplicity
_atom_site_calc_flag
_atom_site_refinement_flags
_atom_site_disorder_assembly
_atom_site_disorder_group
N1 N 0.00892(15) 0.37449(7) 1.08055(11) 0.0439(4) Uani 1 1 d . . .
H1D H -0.0043 0.4202 1.0568 0.053 Uiso 1 1 calc R . .
H1E H -0.0293 0.3601 1.1429 0.053 Uiso 1 1 calc R . .
O1 O 0.25622(13) 0.41895(6) 0.78774(10) 0.0492(3) Uani 1 1 d . . .
O2 O 0.12129(14) 0.47091(6) 0.92437(10) 0.0545(3) Uani 1 1 d . . .
O3 O 0.09717(11) 0.25761(5) 1.07831(8) 0.0376(3) Uani 1 1 d . . .
O4 O 0.41121(12) 0.09878(6) 0.99804(9) 0.0450(3) Uani 1 1 d . . .
O5 O 0.45281(13) 0.15414(7) 0.83486(9) 0.0481(3) Uani 1 1 d . . .
O6 O -0.04601(12) 0.19744(7) 0.87216(9) 0.0494(3) Uani 1 1 d . . .
C1 C 0.3545(3) 0.48979(13) 0.63596(18) 0.0784(7) Uani 1 1 d . . .
H1A H 0.3770 0.5398 0.6089 0.118 Uiso 1 1 calc R . .
H1B H 0.2856 0.4657 0.5844 0.118 Uiso 1 1 calc R . .
H1C H 0.4435 0.4602 0.6411 0.118 Uiso 1 1 calc R . .
C2 C 0.2890(2) 0.49531(10) 0.74861(16) 0.0624(5) Uani 1 1 d . . .
H2A H 0.3576 0.5200 0.8011 0.075 Uiso 1 1 calc R . .
H2B H 0.1991 0.5253 0.7442 0.075 Uiso 1 1 calc R . .
C3 C 0.17231(17) 0.41424(8) 0.88048(13) 0.0372(4) Uani 1 1 d . . .
C4 C 0.15777(16) 0.33722(8) 0.92105(12) 0.0330(3) Uani 1 1 d . . .
C5 C 0.08833(16) 0.32616(8) 1.02088(12) 0.0331(3) Uani 1 1 d . . .
C6 C 0.20157(15) 0.20666(8) 1.04618(12) 0.0322(3) Uani 1 1 d . . .
C7 C 0.26878(16) 0.21041(8) 0.94647(12) 0.0310(3) Uani 1 1 d . . .
C8 C 0.23180(16) 0.27143(8) 0.86100(12) 0.0329(3) Uani 1 1 d . . .
H8A H 0.3260 0.2907 0.8335 0.039 Uiso 1 1 calc R . .
C9 C 0.38176(17) 0.15551(8) 0.92011(12) 0.0355(3) Uani 1 1 d . . .
C10 C 0.33928(17) 0.09472(8) 1.09934(13) 0.0389(4) Uani 1 1 d . . .
C11 C 0.23447(17) 0.14834(8) 1.12883(12) 0.0355(3) Uani 1 1 d . . .
C12 C 0.1692(2) 0.14256(9) 1.23457(13) 0.0475(4) Uani 1 1 d . . .
H12A H 0.0998 0.1783 1.2566 0.057 Uiso 1 1 calc R . .
C13 C 0.2081(2) 0.08371(10) 1.30576(15) 0.0563(5) Uani 1 1 d . . .
H13A H 0.1654 0.0801 1.3764 0.068 Uiso 1 1 calc R . .
C14 C 0.3097(2) 0.03004(10) 1.27358(15) 0.0571(5) Uani 1 1 d . . .
H14A H 0.3335 -0.0099 1.3222 0.069 Uiso 1 1 calc R . .
C15 C 0.3763(2) 0.03475(10) 1.17061(15) 0.0532(5) Uani 1 1 d . . .
H15A H 0.4448 -0.0015 1.1491 0.064 Uiso 1 1 calc R . .
C16 C 0.14789(17) 0.23866(8) 0.75833(12) 0.0349(4) Uani 1 1 d . . .
C17 C 0.2116(2) 0.24207(9) 0.65301(13) 0.0467(4) Uani 1 1 d . . .
H17A H 0.3001 0.2682 0.6454 0.056 Uiso 1 1 calc R . .
C18 C 0.1467(2) 0.20756(11) 0.55865(14) 0.0566(5) Uani 1 1 d . . .
H18A H 0.1916 0.2104 0.4888 0.068 Uiso 1 1 calc R . .
C19 C 0.0164(2) 0.16934(11) 0.56927(14) 0.0561(5) Uani 1 1 d . . .
H19A H -0.0266 0.1456 0.5064 0.067 Uiso 1 1 calc R . .
C20 C -0.0522(2) 0.16564(10) 0.67227(15) 0.0506(4) Uani 1 1 d . . .
H20A H -0.1418 0.1403 0.6784 0.061 Uiso 1 1 calc R . .
C21 C 0.01327(17) 0.20005(9) 0.76692(13) 0.0387(4) Uani 1 1 d . . .
C22 C -0.1749(2) 0.15283(13) 0.88628(18) 0.0708(6) Uani 1 1 d . . .
H22A H -0.2048 0.1557 0.9636 0.106 Uiso 1 1 calc R . .
H22B H -0.1542 0.1009 0.8673 0.106 Uiso 1 1 calc R . .
H22C H -0.2529 0.1717 0.8375 0.106 Uiso 1 1 calc R . .

loop_
_atom_site_aniso_label
_atom_site_aniso_U_11
_atom_site_aniso_U_22
_atom_site_aniso_U_33
_atom_site_aniso_U_23
_atom_site_aniso_U_13
_atom_site_aniso_U_12
N1 0.0563(9) 0.0301(7) 0.0461(8) 0.0003(6) 0.0183(6) 0.0097(6)
O1 0.0628(8) 0.0336(6) 0.0520(7) 0.0077(5) 0.0194(6) 0.0033(5)
O2 0.0714(8) 0.0294(6) 0.0637(8) 0.0021(5) 0.0210(6) 0.0119(6)
O3 0.0444(6) 0.0286(5) 0.0403(6) 0.0023(4) 0.0129(5) 0.0073(4)
O4 0.0496(7) 0.0400(6) 0.0456(6) -0.0003(5) 0.0055(5) 0.0163(5)
O5 0.0479(7) 0.0534(7) 0.0437(7) -0.0052(5) 0.0133(5) 0.0122(5)
O6 0.0433(7) 0.0590(8) 0.0463(7) -0.0046(5) 0.0077(5) -0.0108(5)
C1 0.0903(16) 0.0669(14) 0.0792(15) 0.0308(11) 0.0315(13) 0.0116(12)
C2 0.0785(14) 0.0398(10) 0.0697(13) 0.0158(9) 0.0158(11) -0.0027(9)
C3 0.0388(9) 0.0315(8) 0.0414(8) 0.0001(6) 0.0034(7) 0.0034(7)
C4 0.0349(8) 0.0271(8) 0.0371(8) -0.0011(6) 0.0033(6) 0.0030(6)
C5 0.0351(8) 0.0254(7) 0.0390(8) -0.0022(6) 0.0033(6) 0.0013(6)
C6 0.0340(8) 0.0250(7) 0.0377(8) -0.0051(6) 0.0028(6) 0.0019(6)
C7 0.0327(8) 0.0261(7) 0.0342(8) -0.0045(6) 0.0010(6) 0.0003(6)
C8 0.0339(8) 0.0299(8) 0.0350(8) -0.0006(6) 0.0066(6) 0.0010(6)
C9 0.0367(8) 0.0325(8) 0.0374(8) -0.0056(6) -0.0006(7) 0.0031(6)
C10 0.0443(9) 0.0338(8) 0.0386(8) -0.0028(6) -0.0015(7) 0.0038(7)
C11 0.0415(9) 0.0291(8) 0.0358(8) -0.0021(6) -0.0006(6) 0.0003(6)
C12 0.0614(11) 0.0388(9) 0.0426(9) 0.0014(7) 0.0083(8) 0.0053(8)
C13 0.0787(13) 0.0504(11) 0.0400(9) 0.0065(8) 0.0047(9) 0.0035(10)
C14 0.0766(13) 0.0447(10) 0.0497(10) 0.0122(8) -0.0086(9) 0.0066(9)
C15 0.0631(12) 0.0406(10) 0.0556(11) 0.0033(8) -0.0059(9) 0.0153(8)
C16 0.0406(9) 0.0292(8) 0.0350(8) -0.0010(6) 0.0023(6) 0.0069(6)
C17 0.0536(10) 0.0473(10) 0.0393(9) 0.0000(7) 0.0061(7) 0.0030(8)
C18 0.0701(13) 0.0661(12) 0.0337(9) -0.0045(8) 0.0013(8) 0.0077(10)
C19 0.0630(12) 0.0615(12) 0.0430(10) -0.0115(8) -0.0151(9) 0.0136(10)
C20 0.0441(10) 0.0516(11) 0.0555(11) -0.0060(8) -0.0093(8) 0.0036(8)
C21 0.0404(9) 0.0365(9) 0.0393(9) -0.0018(7) 0.0009(7) 0.0064(7)
C22 0.0591(13) 0.0779(14) 0.0765(14) -0.0137(11) 0.0220(11) -0.0224(11)

loop_
_atom_type_symbol
_atom_type_description
_atom_type_scat_dispersion_real
_atom_type_scat_dispersion_imag
_atom_type_scat_source
C C 0.0033 0.0016 'International Tables Vol C Tables 4.2.6.8 and 6.1.1.4'
H H 0.0000 0.0000 'International Tables Vol C Tables 4.2.6.8 and 6.1.1.4'
N N 0.0061 0.0033 'International Tables Vol C Tables 4.2.6.8 and 6.1.1.4'
O O 0.0106 0.0060 'International Tables Vol C Tables 4.2.6.8 and 6.1.1.4'

loop_
_geom_angle_atom_site_label_1
_geom_angle_atom_site_label_2
_geom_angle_atom_site_label_3
_geom_angle
_geom_angle_site_symmetry_1
_geom_angle_site_symmetry_3
C5 N1 H1D 120.0 . .
C5 N1 H1E 120.0 . .
H1D N1 H1E 120.0 . .
C3 O1 C2 115.96(12) . .
C6 O3 C5 117.95(11) . .
C10 O4 C9 121.96(11) . .
C21 O6 C22 117.85(13) . .
C2 C1 H1A 109.5 . .
C2 C1 H1B 109.5 . .
H1A C1 H1B 109.5 . .
C2 C1 H1C 109.5 . .
H1A C1 H1C 109.5 . .
H1B C1 H1C 109.5 . .
O1 C2 C1 108.42(15) . .
O1 C2 H2A 110.0 . .
C1 C2 H2A 110.0 . .
O1 C2 H2B 110.0 . .
C1 C2 H2B 110.0 . .
H2A C2 H2B 108.4 . .
O2 C3 O1 121.38(13) . .
O2 C3 C4 125.98(14) . .
O1 C3 C4 112.59(12) . .
C5 C4 C3 117.93(12) . .
C5 C4 C8 120.79(12) . .
C3 C4 C8 120.96(12) . .
N1 C5 C4 129.40(13) . .
N1 C5 O3 108.87(12) . .
C4 C5 O3 121.70(12) . .
C7 C6 O3 122.99(13) . .
C7 C6 C11 122.63(13) . .
O3 C6 C11 114.38(12) . .
C6 C7 C9 119.64(13) . .
C6 C7 C8 121.74(12) . .
C9 C7 C8 118.61(12) . .
C7 C8 C4 108.85(11) . .
C7 C8 C16 111.18(12) . .
C4 C8 C16 116.16(12) . .
C7 C8 H8A 106.7 . .
C4 C8 H8A 106.7 . .
C16 C8 H8A 106.7 . .
O5 C9 O4 116.33(13) . .
O5 C9 C7 125.89(14) . .
O4 C9 C7 117.78(13) . .
O4 C10 C15 117.05(14) . .
O4 C10 C11 121.50(13) . .
C15 C10 C11 121.45(15) . .
C10 C11 C12 118.72(14) . .
C10 C11 C6 116.42(13) . .
C12 C11 C6 124.86(14) . .
C13 C12 C11 119.58(16) . .
C13 C12 H12A 120.2 . .
C11 C12 H12A 120.2 . .
C12 C13 C14 120.71(16) . .
C12 C13 H13A 119.6 . .
C14 C13 H13A 119.6 . .
C15 C14 C13 120.85(16) . .
C15 C14 H14A 119.6 . .
C13 C14 H14A 119.6 . .
C14 C15 C10 118.66(16) . .
C14 C15 H15A 120.7 . .
C10 C15 H15A 120.7 . .
C17 C16 C21 117.87(14) . .
C17 C16 C8 119.13(14) . .
C21 C16 C8 122.83(13) . .
C16 C17 C18 121.72(17) . .
C16 C17 H17A 119.1 . .
C18 C17 H17A 119.1 . .
C19 C18 C17 119.43(17) . .
C19 C18 H18A 120.3 . .
C17 C18 H18A 120.3 . .
C18 C19 C20 120.77(16) . .
C18 C19 H19A 119.6 . .
C20 C19 H19A 119.6 . .
C19 C20 C21 119.71(17) . .
C19 C20 H20A 120.1 . .
C21 C20 H20A 120.1 . .
O6 C21 C20 123.19(15) . .
O6 C21 C16 116.31(13) . .
C20 C21 C16 120.49(15) . .
O6 C22 H22A 109.5 . .
O6 C22 H22B 109.5 . .
H22A C22 H22B 109.5 . .
O6 C22 H22C 109.5 . .
H22A C22 H22C 109.5 . .
H22B C22 H22C 109.5 . .

loop_
_geom_bond_atom_site_label_1
_geom_bond_atom_site_label_2
_geom_bond_distance
_geom_bond_site_symmetry_2
N1 C5 1.3274(18) .
N1 H1D 0.8600 .
N1 H1E 0.8600 .
O1 C3 1.3508(18) .
O1 C2 1.4541(19) .
O2 C3 1.2200(18) .
O3 C6 1.3635(17) .
O3 C5 1.3857(17) .
O4 C10 1.3782(18) .
O4 C9 1.3801(18) .
O5 C9 1.2084(18) .
O6 C21 1.3669(18) .
O6 C22 1.420(2) .
C1 C2 1.473(3) .
C1 H1A 0.9600 .
C1 H1B 0.9600 .
C1 H1C 0.9600 .
C2 H2A 0.9700 .
C2 H2B 0.9700 .
C3 C4 1.445(2) .
C4 C5 1.364(2) .
C4 C8 1.5219(19) .
C6 C7 1.341(2) .
C6 C11 1.443(2) .
C7 C9 1.446(2) .
C7 C8 1.507(2) .
C8 C16 1.529(2) .
C8 H8A 0.9800 .
C10 C15 1.386(2) .
C10 C11 1.389(2) .
C11 C12 1.399(2) .
C12 C13 1.375(2) .
C12 H12A 0.9300 .
C13 C14 1.379(3) .
C13 H13A 0.9300 .
C14 C15 1.373(2) .
C14 H14A 0.9300 .
C15 H15A 0.9300 .
C16 C17 1.385(2) .
C16 C21 1.401(2) .
C17 C18 1.388(2) .
C17 H17A 0.9300 .
C18 C19 1.367(3) .
C18 H18A 0.9300 .
C19 C20 1.381(2) .
C19 H19A 0.9300 .
C20 C21 1.392(2) .
C20 H20A 0.9300 .
C22 H22A 0.9600 .
C22 H22B 0.9600 .
C22 H22C 0.9600 .
